data_2233625
loop_
_publ_author_name
'Abaee, M. Saeed'
'Massa, Werner'
'Mojtahedi, Mohammad M.'
'Mesbah, A. Wahid'

_publ_section_title
;
 (2<i>E</i>,6<i>E</i>)-2,6-Bis(4-methylbenzylidene)cyclohex-3-en-1-one
;
_journal_coeditor_code SU2352
_journal_issue 2
_journal_name_full 'Acta Crystallographica Section E'
_journal_page_first o355
_journal_paper_doi 10.1107/S1600536811055632
_journal_volume 68
_journal_year 2012
_chemical_formula_iupac 'C22 H20 O'
_chemical_formula_moiety 'C22 H20 O'
_chemical_formula_sum 'C22 H20 O'
_chemical_formula_weight 300.38
_chemical_name_systematic
;
(2<i>E</i>,6<i>E</i>)-2,6-Bis(4-methylbenzylidene)cyclohex-3-en-1-one
;
_space_group_IT_number 4
_symmetry_cell_setting monoclinic
_symmetry_space_group_name_Hall 'P 2yb'
_symmetry_space_group_name_H-M 'P 1 21 1'
_atom_sites_solution_hydrogens difmap
_atom_sites_solution_primary direct
_atom_sites_solution_secondary difmap
_audit_creation_method SHELXL-97
_cell_angle_alpha 90.00
_cell_angle_beta 114.366(14)
_cell_angle_gamma 90.00
_cell_formula_units_Z 2
_cell_length_a 10.7108(14)
_cell_length_b 7.2772(7)
_cell_length_c 11.4690(14)
_cell_measurement_reflns_used 5168
_cell_measurement_temperature 193(2)
_cell_measurement_theta_max 25.8
_cell_measurement_theta_min 2.0
_cell_volume 814.32(19)
_computing_cell_refinement 'CELL (Stoe & Cie, 1999)'
_computing_data_collection 'EXPOSE (Stoe & Cie, 1999)'
_computing_data_reduction 'INTEGRATE (Stoe & Cie, 1999)'
_computing_molecular_graphics 'DIAMOND (Brandenburg, 2011)'
_computing_publication_material 'publCIF (Westrip 2010)'
_computing_structure_refinement 'SHELXL97 (Sheldrick, 2008)'
_computing_structure_solution 'SHELXS97 (Sheldrick, 2008)'
_diffrn_ambient_temperature 193(2)
_diffrn_detector_area_resol_mean 6.7
_diffrn_measured_fraction_theta_full 0.994
_diffrn_measured_fraction_theta_max 0.994
_diffrn_measurement_device_type 'Stoe IPDS image plate'
_diffrn_measurement_method \f-scans
_diffrn_radiation_monochromator graphite
_diffrn_radiation_source 'fine-focus sealed tube'
_diffrn_radiation_type MoK\a
_diffrn_radiation_wavelength 0.71073
_diffrn_reflns_av_R_equivalents 0.0602
_diffrn_reflns_av_sigmaI/netI 0.0626
_diffrn_reflns_limit_h_max 13
_diffrn_reflns_limit_h_min -13
_diffrn_reflns_limit_k_max 8
_diffrn_reflns_limit_k_min -8
_diffrn_reflns_limit_l_max 14
_diffrn_reflns_limit_l_min -13
_diffrn_reflns_number 6110
_diffrn_reflns_theta_full 25.98
_diffrn_reflns_theta_max 25.98
_diffrn_reflns_theta_min 1.95
_diffrn_standards_number 0
_exptl_absorpt_coefficient_mu 0.073
_exptl_absorpt_correction_type none
_exptl_crystal_colour light-orange
_exptl_crystal_density_diffrn 1.225
_exptl_crystal_density_method 'not measured'
_exptl_crystal_description block
_exptl_crystal_F_000 320
_exptl_crystal_size_max 0.50
_exptl_crystal_size_mid 0.24
_exptl_crystal_size_min 0.15
_refine_diff_density_max 0.169
_refine_diff_density_min -0.153
_refine_ls_extinction_method none
_refine_ls_goodness_of_fit_ref 0.975
_refine_ls_hydrogen_treatment constr
_refine_ls_matrix_type full
_refine_ls_number_parameters 212
_refine_ls_number_reflns 1709
_refine_ls_number_restraints 3
_refine_ls_restrained_S_all 0.974
_refine_ls_R_factor_all 0.0565
_refine_ls_R_factor_gt 0.0353
_refine_ls_shift/su_max 0.000
_refine_ls_shift/su_mean 0.000
_refine_ls_structure_factor_coef Fsqd
_refine_ls_weighting_details 'calc w=1/[\s^2^(Fo^2^)+(0.0300P)^2^] where P=(Fo^2^+2Fc^2^)/3'
_refine_ls_weighting_scheme calc
_refine_ls_wR_factor_gt 0.0665
_refine_ls_wR_factor_ref 0.0707
_reflns_number_gt 1219
_reflns_number_total 1709
_reflns_threshold_expression I>2sigma(I)
_cod_data_source_file su2352.cif
_cod_data_source_block I
_cod_original_cell_volume 814.32(17)
_cod_original_sg_symbol_H-M 'P 21'
_cod_database_code 2233625
_cod_database_fobs_code 2233625

loop_
_symmetry_equiv_pos_as_xyz
'x, y, z'
'-x, y+1/2, -z'

loop_
_atom_site_type_symbol
_atom_site_label
_atom_site_fract_x
_atom_site_fract_y
_atom_site_fract_z
_atom_site_U_iso_or_equiv
_atom_site_adp_type
_atom_site_calc_flag
_atom_site_refinement_flags
_atom_site_occupancy
_atom_site_symmetry_multiplicity
_atom_site_disorder_assembly
_atom_site_disorder_group
O O1 1.00222(16) 0.8042(5) 0.28700(15) 0.0927(11) Uani d . 1 1 . .
C C1 0.3618(2) 0.8455(4) -0.22735(19) 0.0337(6) Uani d . 1 1 . .
C C2 0.3948(2) 0.7517(4) -0.1120(2) 0.0359(6) Uani d . 1 1 . .
H H2 0.3241 0.6931 -0.0961 0.043 Uiso calc R 1 1 . .
C C3 0.5283(2) 0.7427(4) -0.0206(2) 0.0336(6) Uani d . 1 1 . .
H H3 0.5473 0.6804 0.0577 0.040 Uiso calc R 1 1 . .
C C4 0.6368(2) 0.8242(4) -0.04127(19) 0.0310(5) Uani d . 1 1 . .
C C5 0.6034(2) 0.9148(4) -0.1573(2) 0.0338(6) Uani d . 1 1 . .
H H5 0.6739 0.9705 -0.1749 0.041 Uiso calc R 1 1 . .
C C6 0.4685(2) 0.9248(4) -0.2476(2) 0.0343(6) Uani d . 1 1 . .
H H6 0.4489 0.9882 -0.3257 0.041 Uiso calc R 1 1 . .
C C7 0.7743(2) 0.8148(4) 0.0625(2) 0.0344(6) Uani d . 1 1 . .
H H7 0.7756 0.7966 0.1449 0.041 Uiso calc R 1 1 . .
C C8 0.8999(2) 0.8275(5) 0.0616(2) 0.0354(6) Uani d . 1 1 A .
C C9 1.0200(2) 0.8195(5) 0.1884(2) 0.0460(7) Uani d . 1 1 . .
C C10 1.1616(2) 0.8318(5) 0.19458(18) 0.0323(5) Uani d . 1 1 A .
C C11 1.1787(2) 0.8531(5) 0.07247(19) 0.0428(7) Uani d D 1 1 . .
H H11A 1.2201 0.9750 0.0734 0.051 Uiso calc PR 0.71(2) 1 A 1
H H11B 1.2450 0.7592 0.0710 0.051 Uiso calc PR 0.71(2) 1 A 1
H H11C 1.2680 0.8662 0.0748 0.051 Uiso calc PR 0.29(2) 1 A 2
C C12A 1.0537(11) 0.837(4) -0.0473(6) 0.041(2) Uani d PD 0.71(2) 1 A 1
H H12A 1.0648 0.8253 -0.1250 0.049 Uiso calc PR 0.71(2) 1 A 1
C C12B 1.0710(15) 0.854(12) -0.0385(8) 0.041(2) Uani d PD 0.29(2) 1 A 2
H H12B 1.0869 0.8655 -0.1137 0.049 Uiso calc PR 0.29(2) 1 A 2
C C13 0.9276(2) 0.8378(5) -0.0544(2) 0.0445(6) Uani d D 1 1 . .
H H13A 0.8788 0.7335 -0.1099 0.053 Uiso calc PR 0.29(2) 1 A 1
H H13B 0.8832 0.9514 -0.1004 0.053 Uiso calc PR 0.29(2) 1 A 1
H H13C 0.8546 0.8343 -0.1373 0.053 Uiso calc PR 0.71(2) 1 A 2
C C14 1.2658(2) 0.8164(4) 0.3111(2) 0.0351(6) Uani d . 1 1 . .
H H14 1.2366 0.7976 0.3779 0.042 Uiso calc R 1 1 A .
C C15 1.4143(2) 0.8230(4) 0.35534(19) 0.0312(5) Uani d . 1 1 A .
C C16 1.4931(2) 0.7558(4) 0.4790(2) 0.0342(6) Uani d . 1 1 . .
H H16 1.4478 0.7056 0.5276 0.041 Uiso calc R 1 1 A .
C C17 1.6344(2) 0.7606(4) 0.5319(2) 0.0382(6) Uani d . 1 1 A .
H H17 1.6839 0.7136 0.6157 0.046 Uiso calc R 1 1 . .
C C18 1.7060(2) 0.8332(5) 0.4649(2) 0.0372(6) Uani d . 1 1 . .
C C19 1.6289(2) 0.8998(4) 0.3425(2) 0.0371(7) Uani d . 1 1 A .
H H19 1.6750 0.9490 0.2944 0.045 Uiso calc R 1 1 . .
C C20 1.4862(2) 0.8969(3) 0.2881(2) 0.0350(6) Uani d . 1 1 . .
H H20 1.4371 0.9455 0.2046 0.042 Uiso calc R 1 1 A .
C C21 0.2162(2) 0.8587(5) -0.3252(2) 0.0496(8) Uani d . 1 1 . .
H H21A 0.1559 0.7939 -0.2938 0.074 Uiso calc PR 0.50 1 . .
H H21B 0.2086 0.8025 -0.4056 0.074 Uiso calc PR 0.50 1 . .
H H21C 0.1890 0.9881 -0.3401 0.074 Uiso calc PR 0.50 1 . .
H H21D 0.2131 0.9291 -0.3992 0.074 Uiso calc PR 0.50 1 . .
H H21E 0.1604 0.9205 -0.2875 0.074 Uiso calc PR 0.50 1 . .
H H21F 0.1800 0.7349 -0.3529 0.074 Uiso calc PR 0.50 1 . .
C C22 1.8600(2) 0.8394(6) 0.5234(2) 0.0556(8) Uani d . 1 1 A .
H H22A 1.8959 0.7480 0.5920 0.083 Uiso calc R 1 1 . .
H H22B 1.8909 0.9621 0.5587 0.083 Uiso calc R 1 1 . .
H H22C 1.8935 0.8122 0.4577 0.083 Uiso calc R 1 1 . .

loop_
_atom_site_aniso_label
_atom_site_aniso_U_11
_atom_site_aniso_U_22
_atom_site_aniso_U_33
_atom_site_aniso_U_12
_atom_site_aniso_U_13
_atom_site_aniso_U_23
O1 0.0368(9) 0.212(3) 0.0306(9) 0.0030(17) 0.0155(7) 0.0097(17)
C1 0.0350(13) 0.0347(16) 0.0299(12) 0.0045(14) 0.0118(10) -0.0026(14)
C2 0.0321(13) 0.0397(16) 0.0388(14) -0.0034(12) 0.0176(11) -0.0027(13)
C3 0.0386(14) 0.0361(16) 0.0296(12) 0.0024(13) 0.0176(11) 0.0020(12)
C4 0.0349(12) 0.0289(13) 0.0312(11) 0.0045(14) 0.0155(9) -0.0022(15)
C5 0.0343(13) 0.0342(15) 0.0364(13) -0.0003(12) 0.0182(11) -0.0004(13)
C6 0.0394(14) 0.0341(15) 0.0301(12) 0.0047(12) 0.0149(11) 0.0026(11)
C7 0.0324(12) 0.0400(17) 0.0286(11) -0.0001(13) 0.0105(9) -0.0028(14)
C8 0.0299(12) 0.0428(14) 0.0316(12) 0.0007(15) 0.0107(10) 0.0016(15)
C9 0.0378(13) 0.070(2) 0.0324(12) 0.0009(16) 0.0169(11) -0.0034(17)
C10 0.0311(12) 0.0370(14) 0.0277(11) 0.0028(15) 0.0110(10) -0.0013(14)
C11 0.0362(12) 0.062(2) 0.0325(12) 0.0033(15) 0.0169(10) 0.0044(15)
C12A 0.041(2) 0.054(7) 0.0294(12) -0.002(5) 0.0169(14) 0.001(3)
C12B 0.041(2) 0.054(7) 0.0294(12) -0.002(5) 0.0169(14) 0.001(3)
C13 0.0358(13) 0.0627(18) 0.0334(12) 0.0018(16) 0.0126(10) -0.0047(16)
C14 0.0315(12) 0.0443(17) 0.0306(11) -0.0003(15) 0.0140(10) -0.0024(15)
C15 0.0354(12) 0.0321(14) 0.0252(11) -0.0002(14) 0.0117(10) -0.0059(14)
C16 0.0386(13) 0.0352(16) 0.0319(12) -0.0023(12) 0.0175(11) -0.0009(12)
C17 0.0364(14) 0.0416(16) 0.0284(12) 0.0007(12) 0.0051(11) 0.0001(12)
C18 0.0318(12) 0.0410(15) 0.0361(12) 0.0005(15) 0.0112(10) -0.0045(16)
C19 0.0361(15) 0.0401(17) 0.0393(14) -0.0032(12) 0.0197(12) -0.0015(13)
C20 0.0376(14) 0.0359(17) 0.0301(12) 0.0001(13) 0.0127(11) 0.0018(12)
C21 0.0363(13) 0.066(2) 0.0384(13) 0.0014(15) 0.0075(11) 0.0007(16)
C22 0.0354(14) 0.072(2) 0.0537(16) -0.003(2) 0.0123(12) -0.004(2)

loop_
_atom_type_symbol
_atom_type_description
_atom_type_scat_dispersion_real
_atom_type_scat_dispersion_imag
_atom_type_scat_source
C C 0.0033 0.0016 'International Tables Vol C Tables 4.2.6.8 and 6.1.1.4'
H H 0.0000 0.0000 'International Tables Vol C Tables 4.2.6.8 and 6.1.1.4'
O O 0.0106 0.0060 'International Tables Vol C Tables 4.2.6.8 and 6.1.1.4'

loop_
_geom_angle_atom_site_label_1
_geom_angle_atom_site_label_2
_geom_angle_atom_site_label_3
_geom_angle
C6 C1 C2 117.35(19)
C6 C1 C21 121.5(2)
C2 C1 C21 121.1(2)
C3 C2 C1 121.3(2)
C3 C2 H2 119.4
C1 C2 H2 119.4
C2 C3 C4 121.3(2)
C2 C3 H3 119.4
C4 C3 H3 119.4
C5 C4 C3 117.09(19)
C5 C4 C7 125.0(2)
C3 C4 C7 117.8(2)
C6 C5 C4 121.0(2)
C6 C5 H5 119.5
C4 C5 H5 119.5
C1 C6 C5 122.0(2)
C1 C6 H6 119.0
C5 C6 H6 119.0
C8 C7 C4 131.4(2)
C8 C7 H7 114.3
C4 C7 H7 114.3
C7 C8 C13 125.34(19)
C7 C8 C9 116.8(2)
C13 C8 C9 117.79(19)
O1 C9 C10 120.20(19)
O1 C9 C8 120.1(2)
C10 C9 C8 119.67(19)
C14 C10 C9 116.93(19)
C14 C10 C11 124.51(19)
C9 C10 C11 118.53(18)
C12B C11 C12A 6(4)
C12B C11 C10 120.5(4)
C12A C11 C10 116.7(3)
C12B C11 H11A 102.5
C12A C11 H11A 108.1
C10 C11 H11A 108.1
C12B C11 H11B 109.5
C12A C11 H11B 108.1
C10 C11 H11B 108.1
H11A C11 H11B 107.3
C12B C11 H11C 119.7
C12A C11 H11C 123.4
C10 C11 H11C 119.7
H11A C11 H11C 57.9
H11B C11 H11C 49.5
C13 C12A C11 124.8(4)
C13 C12A H12A 117.6
C11 C12A H12A 117.6
C11 C12B C13 124.8(6)
C11 C12B H12B 117.6
C13 C12B H12B 117.6
C12A C13 C12B 6(4)
C12A C13 C8 121.6(3)
C12B C13 C8 118.5(3)
C12A C13 H13A 106.9
C12B C13 H13A 112.7
C8 C13 H13A 106.9
C12A C13 H13B 106.9
C12B C13 H13B 104.3
C8 C13 H13B 106.9
H13A C13 H13B 106.7
C12A C13 H13C 117.4
C12B C13 H13C 120.7
C8 C13 H13C 120.7
H13A C13 H13C 48.5
H13B C13 H13C 58.2
C10 C14 C15 133.0(2)
C10 C14 H14 113.5
C15 C14 H14 113.5
C20 C15 C16 116.78(19)
C20 C15 C14 126.1(2)
C16 C15 C14 117.1(2)
C17 C16 C15 121.9(2)
C17 C16 H16 119.1
C15 C16 H16 119.1
C16 C17 C18 121.4(2)
C16 C17 H17 119.3
C18 C17 H17 119.3
C19 C18 C17 117.1(2)
C19 C18 C22 121.8(2)
C17 C18 C22 121.1(2)
C18 C19 C20 122.2(2)
C18 C19 H19 118.9
C20 C19 H19 118.9
C19 C20 C15 120.6(2)
C19 C20 H20 119.7
C15 C20 H20 119.7
C1 C21 H21A 109.5
C1 C21 H21B 109.5
H21A C21 H21B 109.5
C1 C21 H21C 109.5
H21A C21 H21C 109.5
H21B C21 H21C 109.5
C1 C21 H21D 109.5
H21A C21 H21D 141.1
H21B C21 H21D 56.3
H21C C21 H21D 56.3
C1 C21 H21E 109.5
H21A C21 H21E 56.3
H21B C21 H21E 141.1
H21C C21 H21E 56.3
H21D C21 H21E 109.5
C1 C21 H21F 109.5
H21A C21 H21F 56.3
H21B C21 H21F 56.3
H21C C21 H21F 141.1
H21D C21 H21F 109.5
H21E C21 H21F 109.5
C18 C22 H22A 109.5
C18 C22 H22B 109.5
H22A C22 H22B 109.5
C18 C22 H22C 109.5
H22A C22 H22C 109.5
H22B C22 H22C 109.5

loop_
_geom_bond_atom_site_label_1
_geom_bond_atom_site_label_2
_geom_bond_distance
O1 C9 1.227(3)
C1 C6 1.383(3)
C1 C2 1.398(3)
C1 C21 1.503(3)
C2 C3 1.382(3)
C2 H2 0.9500
C3 C4 1.409(3)
C3 H3 0.9500
C4 C5 1.393(3)
C4 C7 1.465(3)
C5 C6 1.390(3)
C5 H5 0.9500
C6 H6 0.9500
C7 C8 1.352(3)
C7 H7 0.9500
C8 C13 1.479(3)
C8 C9 1.493(3)
C9 C10 1.491(3)
C10 C14 1.346(3)
C10 C11 1.494(3)
C11 C12B 1.319(12)
C11 C12A 1.475(9)
C11 H11A 0.9900
C11 H11B 0.9900
C11 H11C 0.9500
C12A C13 1.319(10)
C12A H12A 0.9500
C12B C13 1.475(11)
C12B H12B 0.9500
C13 H13A 0.9900
C13 H13B 0.9900
C13 H13C 0.9500
C14 C15 1.458(3)
C14 H14 0.9500
C15 C20 1.403(3)
C15 C16 1.406(3)
C16 C17 1.379(3)
C16 H16 0.9500
C17 C18 1.395(3)
C17 H17 0.9500
C18 C19 1.390(3)
C18 C22 1.503(3)
C19 C20 1.392(3)
C19 H19 0.9500
C20 H20 0.9500
C21 H21A 0.9800
C21 H21B 0.9800
C21 H21C 0.9800
C21 H21D 0.9800
C21 H21E 0.9800
C21 H21F 0.9800
C22 H22A 0.9800
C22 H22B 0.9800
C22 H22C 0.9800

loop_
_geom_hbond_atom_site_label_D
_geom_hbond_atom_site_label_H
_geom_hbond_atom_site_label_A
_geom_hbond_site_symmetry_A
_geom_hbond_distance_DH
_geom_hbond_distance_HA
_geom_hbond_distance_DA
_geom_hbond_angle_DHA
C3 H3 Cg2 2_645 0.95 2.78 3.538(3) 137
C6 H6 Cg3 2_755 0.95 2.64 3.423(3) 139
C16 H16 Cg3 2_846 0.95 2.85 3.496(3) 126
C13 H13b Cg1 2_755 0.99 2.89 3.642(6) 134

loop_
_geom_torsion_atom_site_label_1
_geom_torsion_atom_site_label_2
_geom_torsion_atom_site_label_3
_geom_torsion_atom_site_label_4
_geom_torsion
C6 C1 C2 C3 1.5(4)
C21 C1 C2 C3 -178.6(3)
C1 C2 C3 C4 -1.4(4)
C2 C3 C4 C5 0.3(4)
C2 C3 C4 C7 177.6(2)
C3 C4 C5 C6 0.5(4)
C7 C4 C5 C6 -176.5(2)
C2 C1 C6 C5 -0.7(4)
C21 C1 C6 C5 179.5(3)
C4 C5 C6 C1 -0.4(4)
C5 C4 C7 C8 -25.5(5)
C3 C4 C7 C8 157.5(3)
C4 C7 C8 C13 -6.2(6)
C4 C7 C8 C9 177.4(3)
C7 C8 C9 O1 -0.7(5)
C13 C8 C9 O1 -177.4(4)
C7 C8 C9 C10 179.7(3)
C13 C8 C9 C10 3.1(5)
O1 C9 C10 C14 3.0(5)
C8 C9 C10 C14 -177.4(3)
O1 C9 C10 C11 -179.1(4)
C8 C9 C10 C11 0.4(5)
C14 C10 C11 C12B 175(4)
C9 C10 C11 C12B -3(4)
C14 C10 C11 C12A 170.2(14)
C9 C10 C11 C12A -7.5(15)
C12B C11 C12A C13 -12E1(3)
C10 C11 C12A C13 12(3)
C12A C11 C12B C13 5E1(3)
C10 C11 C12B C13 1(9)
C11 C12A C13 C12B 5E1(3)
C11 C12A C13 C8 -9(3)
C11 C12B C13 C12A -12E1(3)
C11 C12B C13 C8 3(9)
C7 C8 C13 C12A -175.2(17)
C9 C8 C13 C12A 1.1(17)
C7 C8 C13 C12B 179(4)
C9 C8 C13 C12B -5(4)
C9 C10 C14 C15 -179.3(3)
C11 C10 C14 C15 3.0(6)
C10 C14 C15 C20 18.6(6)
C10 C14 C15 C16 -164.2(3)
C20 C15 C16 C17 -0.5(4)
C14 C15 C16 C17 -178.0(3)
C15 C16 C17 C18 0.1(4)
C16 C17 C18 C19 -0.2(4)
C16 C17 C18 C22 179.5(3)
C17 C18 C19 C20 0.6(4)
C22 C18 C19 C20 -179.1(3)
C18 C19 C20 C15 -1.0(4)
C16 C15 C20 C19 0.9(4)
C14 C15 C20 C19 178.1(3)
